data_2240450
loop_
_publ_author_name
'Nagalakshmi, R. A.'
'Suresh, J.'
'Maharani, S.'
'Kumar, R. Ranjith'
'Lakshman, P. L. Nilantha'

_publ_section_title
;
 Crystal structure of
 2-benzylamino-4-(4-bromophenyl)-6,7-dihydro-5<i>H</i>-cyclopenta[<i>b</i>]pyridine-3-carbonitrile
;
_journal_coeditor_code HB7365
_journal_issue 3
_journal_name_full 'Acta Crystallographica Section E'
_journal_page_first 296
_journal_page_last 298
_journal_paper_doi 10.1107/S2056989015002820
_journal_volume 71
_journal_year 2015
_chemical_formula_iupac 'C22 H18 Br N3'
_chemical_formula_moiety 'C22 H18 Br N3'
_chemical_formula_sum 'C22 H18 Br N3'
_chemical_formula_weight 404.30
_chemical_name_systematic
2-Benzylamino-4-(4-bromophenyl)-6,7-dihydro-5<i>H</i>-cyclopenta[<i>b</i>]pyridine-3-carbonitrile
_space_group_crystal_system monoclinic
_space_group_IT_number 14
_space_group_name_Hall '-P 2ybc'
_space_group_name_H-M_alt 'P 1 21/c 1'
_symmetry_space_group_name_Hall '-P 2ybc'
_symmetry_space_group_name_H-M 'P 1 21/c 1'
_atom_sites_solution_hydrogens geom
_audit_creation_method SHELXL-2014/6
_cell_angle_alpha 90
_cell_angle_beta 94.719(2)
_cell_angle_gamma 90
_cell_formula_units_Z 4
_cell_length_a 8.6471(3)
_cell_length_b 18.0807(5)
_cell_length_c 12.0395(4)
_cell_measurement_reflns_used 2000
_cell_measurement_temperature 293(2)
_cell_measurement_theta_max 31
_cell_measurement_theta_min 2
_cell_volume 1875.94(10)
_computing_cell_refinement
;
SAINT (Bruker, 2004)
;
_computing_data_collection
;
APEX2 (Bruker, 2004)
;
_computing_data_reduction
;
SAINT (Bruker, 2004)
;
_computing_molecular_graphics
;
PLATON (Spek, 2009)
;
_computing_publication_material
;
SHELXL2014 (Sheldrick, 2015)
;
_computing_structure_refinement
;
SHELXL2014 (Sheldrick, 2015)
;
_computing_structure_solution
;
SHELXS2013 (Sheldrick, 2008)
;
_diffrn_ambient_temperature 293(2)
_diffrn_measured_fraction_theta_full 0.908
_diffrn_measured_fraction_theta_max 0.996
_diffrn_measurement_device_type 'Bruker Kappa APEXII'
_diffrn_measurement_method '\w and \f'
_diffrn_radiation_type MoK\a
_diffrn_radiation_wavelength 0.71073
_diffrn_reflns_av_R_equivalents 0.0397
_diffrn_reflns_limit_h_max 10
_diffrn_reflns_limit_h_min -10
_diffrn_reflns_limit_k_max 21
_diffrn_reflns_limit_k_min -21
_diffrn_reflns_limit_l_max 13
_diffrn_reflns_limit_l_min -13
_diffrn_reflns_number 37065
_diffrn_reflns_theta_full 25.242
_diffrn_reflns_theta_max 24.449
_diffrn_reflns_theta_min 2.037
_diffrn_standards_decay_% 0
_diffrn_standards_interval_count 0
_diffrn_standards_number 0
_exptl_absorpt_coefficient_mu 2.201
_exptl_absorpt_correction_T_max 0.974
_exptl_absorpt_correction_T_min 0.967
_exptl_absorpt_correction_type multi-scan
_exptl_absorpt_process_details
;
(SADABS; Bruker, 2004)
;
_exptl_crystal_colour colourless
_exptl_crystal_density_diffrn 1.432
_exptl_crystal_description block
_exptl_crystal_F_000 824
_exptl_crystal_size_max 0.21
_exptl_crystal_size_mid 0.19
_exptl_crystal_size_min 0.18
_refine_diff_density_max 0.320
_refine_diff_density_min -0.542
_refine_ls_extinction_method none
_refine_ls_goodness_of_fit_ref 1.051
_refine_ls_hydrogen_treatment constr
_refine_ls_matrix_type full
_refine_ls_number_parameters 235
_refine_ls_number_reflns 3084
_refine_ls_number_restraints 1
_refine_ls_restrained_S_all 1.051
_refine_ls_R_factor_all 0.0644
_refine_ls_R_factor_gt 0.0364
_refine_ls_shift/su_max 0.000
_refine_ls_shift/su_mean 0.000
_refine_ls_structure_factor_coef Fsqd
_refine_ls_weighting_details 'w=1/[\s^2^(Fo^2^)+(0.0373P)^2^+1.7760P] where P=(Fo^2^+2Fc^2^)/3'
_refine_ls_weighting_scheme calc
_refine_ls_wR_factor_gt 0.0833
_refine_ls_wR_factor_ref 0.0993
_reflns_number_gt 2232
_reflns_number_total 3084
_reflns_threshold_expression I>2\s(I)
_cod_data_source_file hb7365sup1.cif
_cod_data_source_block I
_cod_database_code 2240450
_cod_database_fobs_code 2240450
_shelx_space_group_comment
;
The symmetry employed for this shelxl refinement is uniquely defined
by the following loop, which should always be used as a source of
symmetry information in preference to the above space-group names.
They are only intended as comments.
;
_shelxl_version_number 2014/6

loop_
_space_group_symop_operation_xyz
'x, y, z'
'-x, y+1/2, -z+1/2'
'-x, -y, -z'
'x, -y-1/2, z-1/2'

loop_
_atom_site_type_symbol
_atom_site_label
_atom_site_fract_x
_atom_site_fract_y
_atom_site_fract_z
_atom_site_U_iso_or_equiv
_atom_site_adp_type
_atom_site_calc_flag
_atom_site_occupancy
C C2 0.1424(3) -0.02258(15) 0.3665(2) 0.0368(6) Uani d 1
C C3 0.1545(3) 0.05038(15) 0.4090(2) 0.0370(6) Uani d 1
C C4 0.0305(3) 0.10033(15) 0.3938(2) 0.0373(7) Uani d 1
C C5 -0.1024(3) 0.07382(15) 0.3339(2) 0.0397(7) Uani d 1
C C6 -0.1033(3) 0.00227(16) 0.2938(2) 0.0395(7) Uani d 1
C C7 -0.2548(3) -0.01578(19) 0.2298(3) 0.0538(8) Uani d 1
H H7A -0.2933 -0.0636 0.2515 0.065 Uiso calc 1
H H7B -0.2446 -0.0158 0.1502 0.065 Uiso calc 1
C C8 -0.3606(4) 0.0462(2) 0.2624(3) 0.0612(9) Uani d 1
H H8A -0.4211 0.0304 0.3225 0.073 Uiso calc 1
H H8B -0.4312 0.0605 0.1993 0.073 Uiso calc 1
C C9 -0.2551(4) 0.11100(19) 0.3002(3) 0.0566(9) Uani d 1
H H9A -0.2452 0.1457 0.2398 0.068 Uiso calc 1
H H9B -0.2944 0.1369 0.3626 0.068 Uiso calc 1
C C21 0.2666(4) -0.14468(15) 0.3414(3) 0.0469(8) Uani d 1
H H21A 0.1612 -0.1619 0.3236 0.056 Uiso calc 1
H H21B 0.3145 -0.1768 0.3989 0.056 Uiso calc 1
C C22 0.3542(3) -0.15117(16) 0.2394(3) 0.0477(8) Uani d 1
C C23 0.4514(4) -0.2097(2) 0.2266(4) 0.0782(12) Uani d 1
H H23 0.4681 -0.2445 0.2832 0.094 Uiso calc 1
C C24 0.5267(6) -0.2170(3) 0.1270(6) 0.1083(18) Uani d 1
H H24 0.5913 -0.2572 0.1167 0.130 Uiso calc 1
C C25 0.5029(7) -0.1644(4) 0.0463(5) 0.1124(19) Uani d 1
H H25 0.5518 -0.1690 -0.0193 0.135 Uiso calc 1
C C26 0.4104(6) -0.1059(4) 0.0597(4) 0.1037(16) Uani d 1
H H26 0.3969 -0.0701 0.0043 0.124 Uiso calc 1
C C27 0.3361(5) -0.0992(2) 0.1556(3) 0.0746(11) Uani d 1
H H27 0.2720 -0.0587 0.1642 0.090 Uiso calc 1
C C31 0.3004(4) 0.07214(15) 0.4625(3) 0.0417(7) Uani d 1
C C41 0.0463(3) 0.17640(15) 0.4382(2) 0.0379(7) Uani d 1
C C42 0.0037(4) 0.23703(16) 0.3719(3) 0.0492(8) Uani d 1
H H42 -0.0396 0.2292 0.2996 0.059 Uiso calc 1
C C43 0.0239(4) 0.30833(17) 0.4102(3) 0.0557(9) Uani d 1
H H43 -0.0034 0.3484 0.3642 0.067 Uiso calc 1
C C44 0.0850(4) 0.31911(16) 0.5177(3) 0.0509(8) Uani d 1
C C45 0.1276(4) 0.26076(16) 0.5862(3) 0.0490(8) Uani d 1
H H45 0.1689 0.2691 0.6589 0.059 Uiso calc 1
C C46 0.1085(3) 0.18992(16) 0.5465(2) 0.0443(7) Uani d 1
H H46 0.1377 0.1503 0.5928 0.053 Uiso calc 1
N N1 0.0134(3) -0.04595(12) 0.30696(19) 0.0404(6) Uani d 1
N N2 0.2614(3) -0.07048(13) 0.3849(2) 0.0477(6) Uani d 1
H H2 0.3411 -0.0554 0.4262 0.057 Uiso calc 1
N N3 0.4210(3) 0.08573(15) 0.5025(3) 0.0621(8) Uani d 1
Br Br1 0.11061(6) 0.41678(2) 0.57329(4) 0.0879(2) Uani d 1

loop_
_atom_site_aniso_label
_atom_site_aniso_U_11
_atom_site_aniso_U_22
_atom_site_aniso_U_33
_atom_site_aniso_U_12
_atom_site_aniso_U_13
_atom_site_aniso_U_23
C2 0.0354(16) 0.0361(14) 0.0392(16) 0.0024(12) 0.0045(13) 0.0010(12)
C3 0.0363(13) 0.0348(14) 0.0400(16) 0.0019(12) 0.0034(11) 0.0004(12)
C4 0.0388(16) 0.0376(15) 0.0361(16) 0.0038(12) 0.0067(13) 0.0045(12)
C5 0.0343(16) 0.0440(16) 0.0405(16) 0.0059(13) 0.0016(13) 0.0028(13)
C6 0.0360(16) 0.0441(16) 0.0382(16) -0.0008(13) 0.0024(13) 0.0024(13)
C7 0.0413(18) 0.062(2) 0.056(2) -0.0035(15) -0.0059(15) -0.0018(16)
C8 0.0408(18) 0.073(2) 0.068(2) 0.0067(17) -0.0063(16) -0.0006(19)
C9 0.0442(19) 0.060(2) 0.064(2) 0.0132(16) -0.0039(16) 0.0023(17)
C21 0.0464(18) 0.0350(15) 0.059(2) 0.0044(13) 0.0007(15) -0.0004(14)
C22 0.0360(16) 0.0403(17) 0.066(2) -0.0037(13) 0.0006(15) -0.0141(15)
C23 0.065(2) 0.055(2) 0.116(3) 0.0057(19) 0.018(2) -0.021(2)
C24 0.077(3) 0.088(3) 0.165(6) 0.005(3) 0.040(4) -0.054(4)
C25 0.094(4) 0.144(5) 0.105(4) -0.022(4) 0.039(3) -0.046(4)
C26 0.090(3) 0.148(5) 0.076(3) -0.005(3) 0.023(3) 0.003(3)
C27 0.067(2) 0.088(3) 0.070(3) 0.009(2) 0.013(2) 0.008(2)
C31 0.0387(14) 0.0345(15) 0.0511(18) 0.0053(12) -0.0003(13) -0.0038(13)
C41 0.0363(16) 0.0360(15) 0.0424(17) 0.0040(12) 0.0092(13) 0.0014(12)
C42 0.056(2) 0.0439(17) 0.0476(19) 0.0069(15) 0.0013(15) 0.0040(14)
C43 0.068(2) 0.0391(17) 0.060(2) 0.0125(16) 0.0060(18) 0.0093(15)
C44 0.059(2) 0.0365(16) 0.060(2) 0.0046(14) 0.0188(17) -0.0043(15)
C45 0.061(2) 0.0458(18) 0.0416(18) -0.0007(15) 0.0132(15) -0.0035(14)
C46 0.0503(18) 0.0386(16) 0.0443(19) 0.0050(13) 0.0059(15) 0.0052(13)
N1 0.0380(14) 0.0380(13) 0.0447(14) 0.0004(11) 0.0003(11) -0.0014(11)
N2 0.0420(14) 0.0399(14) 0.0596(16) 0.0090(11) -0.0054(12) -0.0115(12)
N3 0.0459(17) 0.0522(17) 0.086(2) 0.0050(13) -0.0084(16) -0.0154(15)
Br1 0.1319(4) 0.0405(2) 0.0945(3) 0.0012(2) 0.0293(3) -0.01699(19)

loop_
_atom_type_symbol
_atom_type_description
_atom_type_scat_dispersion_real
_atom_type_scat_dispersion_imag
_atom_type_scat_source
C C 0.0033 0.0016 'International Tables Vol C Tables 4.2.6.8 and 6.1.1.4'
H H 0.0000 0.0000 'International Tables Vol C Tables 4.2.6.8 and 6.1.1.4'
N N 0.0061 0.0033 'International Tables Vol C Tables 4.2.6.8 and 6.1.1.4'
Br Br -0.2901 2.4595 'International Tables Vol C Tables 4.2.6.8 and 6.1.1.4'

loop_
_geom_angle_atom_site_label_1
_geom_angle_atom_site_label_2
_geom_angle_atom_site_label_3
_geom_angle
N1 C2 N2 118.3(2)
N1 C2 C3 121.3(2)
N2 C2 C3 120.3(3)
C4 C3 C2 121.3(3)
C4 C3 C31 121.4(2)
C2 C3 C31 117.3(2)
C5 C4 C3 115.9(2)
C5 C4 C41 123.8(2)
C3 C4 C41 120.3(3)
C6 C5 C4 119.0(3)
C6 C5 C9 110.1(3)
C4 C5 C9 130.9(3)
N1 C6 C5 126.1(3)
N1 C6 C7 122.6(3)
C5 C6 C7 111.3(3)
C6 C7 C8 103.1(3)
C6 C7 H7A 111.1
C8 C7 H7A 111.1
C6 C7 H7B 111.1
C8 C7 H7B 111.1
H7A C7 H7B 109.1
C7 C8 C9 106.5(3)
C7 C8 H8A 110.4
C9 C8 H8A 110.4
C7 C8 H8B 110.4
C9 C8 H8B 110.4
H8A C8 H8B 108.6
C5 C9 C8 103.1(3)
C5 C9 H9A 111.2
C8 C9 H9A 111.1
C5 C9 H9B 111.1
C8 C9 H9B 111.2
H9A C9 H9B 109.1
N2 C21 C22 113.8(2)
N2 C21 H21A 108.8
C22 C21 H21A 108.8
N2 C21 H21B 108.8
C22 C21 H21B 108.8
H21A C21 H21B 107.7
C23 C22 C27 118.6(4)
C23 C22 C21 120.6(3)
C27 C22 C21 120.8(3)
C22 C23 C24 119.8(4)
C22 C23 H23 120.1
C24 C23 H23 120.1
C25 C24 C23 119.0(4)
C25 C24 H24 120.5
C23 C24 H24 120.5
C26 C25 C24 121.4(5)
C26 C25 H25 119.3
C24 C25 H25 119.3
C25 C26 C27 119.7(5)
C25 C26 H26 120.2
C27 C26 H26 120.2
C26 C27 C22 121.5(4)
C26 C27 H27 119.2
C22 C27 H27 119.2
N3 C31 C3 175.7(3)
C42 C41 C46 117.7(3)
C42 C41 C4 121.0(3)
C46 C41 C4 121.3(2)
C43 C42 C41 121.8(3)
C43 C42 H42 119.1
C41 C42 H42 119.1
C44 C43 C42 118.6(3)
C44 C43 H43 120.7
C42 C43 H43 120.7
C45 C44 C43 121.5(3)
C45 C44 Br1 119.1(3)
C43 C44 Br1 119.4(2)
C44 C45 C46 119.3(3)
C44 C45 H45 120.3
C46 C45 H45 120.3
C45 C46 C41 121.1(3)
C45 C46 H46 119.4
C41 C46 H46 119.4
C6 N1 C2 116.4(2)
C2 N2 C21 125.7(2)
C2 N2 H2 117.2
C21 N2 H2 117.2

loop_
_geom_bond_atom_site_label_1
_geom_bond_atom_site_label_2
_geom_bond_distance
C2 N1 1.343(3)
C2 N2 1.349(3)
C2 C3 1.416(4)
C3 C4 1.403(4)
C3 C31 1.424(4)
C4 C5 1.390(4)
C4 C41 1.478(4)
C5 C6 1.381(4)
C5 C9 1.508(4)
C6 N1 1.333(4)
C6 C7 1.500(4)
C7 C8 1.519(5)
C7 H7A 0.9700
C7 H7B 0.9700
C8 C9 1.531(5)
C8 H8A 0.9700
C8 H8B 0.9700
C9 H9A 0.9700
C9 H9B 0.9700
C21 N2 1.442(3)
C21 C22 1.500(4)
C21 H21A 0.9700
C21 H21B 0.9700
C22 C23 1.368(5)
C22 C27 1.378(5)
C23 C24 1.418(7)
C23 H23 0.9300
C24 C25 1.363(8)
C24 H24 0.9300
C25 C26 1.343(7)
C25 H25 0.9300
C26 C27 1.372(6)
C26 H26 0.9300
C27 H27 0.9300
C31 N3 1.139(4)
C41 C42 1.388(4)
C41 C46 1.391(4)
C42 C43 1.375(4)
C42 H42 0.9300
C43 C44 1.371(5)
C43 H43 0.9300
C44 C45 1.371(4)
C44 Br1 1.895(3)
C45 C46 1.372(4)
C45 H45 0.9300
C46 H46 0.9300
N2 H2 0.8600

loop_
_geom_hbond_atom_site_label_D
_geom_hbond_atom_site_label_H
_geom_hbond_atom_site_label_A
_geom_hbond_site_symmetry_A
_geom_hbond_distance_DH
_geom_hbond_distance_HA
_geom_hbond_distance_DA
_geom_hbond_angle_DHA
N2 H2 N3 3_656 0.86 2.23 2.974(4) 145

loop_
_geom_torsion_atom_site_label_1
_geom_torsion_atom_site_label_2
_geom_torsion_atom_site_label_3
_geom_torsion_atom_site_label_4
_geom_torsion
N1 C2 C3 C4 2.1(4)
N2 C2 C3 C4 -178.0(3)
N1 C2 C3 C31 -174.6(3)
N2 C2 C3 C31 5.3(4)
C2 C3 C4 C5 -0.6(4)
C31 C3 C4 C5 175.9(3)
C2 C3 C4 C41 -179.5(2)
C31 C3 C4 C41 -3.0(4)
C3 C4 C5 C6 -0.5(4)
C41 C4 C5 C6 178.3(3)
C3 C4 C5 C9 -179.1(3)
C41 C4 C5 C9 -0.3(5)
C4 C5 C6 N1 0.3(4)
C9 C5 C6 N1 179.1(3)
C4 C5 C6 C7 -178.9(3)
C9 C5 C6 C7 0.0(4)
N1 C6 C7 C8 166.1(3)
C5 C6 C7 C8 -14.7(4)
C6 C7 C8 C9 23.4(4)
C6 C5 C9 C8 14.7(3)
C4 C5 C9 C8 -166.6(3)
C7 C8 C9 C5 -23.4(4)
N2 C21 C22 C23 138.8(3)
N2 C21 C22 C27 -42.5(4)
C27 C22 C23 C24 -2.2(5)
C21 C22 C23 C24 176.6(3)
C22 C23 C24 C25 1.4(7)
C23 C24 C25 C26 0.2(8)
C24 C25 C26 C27 -1.0(9)
C25 C26 C27 C22 0.2(7)
C23 C22 C27 C26 1.4(6)
C21 C22 C27 C26 -177.3(4)
C5 C4 C41 C42 -47.5(4)
C3 C4 C41 C42 131.3(3)
C5 C4 C41 C46 134.4(3)
C3 C4 C41 C46 -46.8(4)
C46 C41 C42 C43 1.0(4)
C4 C41 C42 C43 -177.1(3)
C41 C42 C43 C44 -1.3(5)
C42 C43 C44 C45 0.8(5)
C42 C43 C44 Br1 -178.9(2)
C43 C44 C45 C46 -0.1(5)
Br1 C44 C45 C46 179.7(2)
C44 C45 C46 C41 -0.2(5)
C42 C41 C46 C45 -0.2(4)
C4 C41 C46 C45 177.9(3)
C5 C6 N1 C2 1.1(4)
C7 C6 N1 C2 -179.8(3)
N2 C2 N1 C6 177.9(3)
C3 C2 N1 C6 -2.2(4)
N1 C2 N2 C21 3.3(4)
C3 C2 N2 C21 -176.6(3)
C22 C21 N2 C2 98.5(3)
